data_4104109
loop_
_publ_author_name
'Jenni Goodman'
'Vladimir V. Grushin'
'Roman B. Larichev'
'Stuart A. Macgregor'
'William J. Marshall'
'D. Christopher Roe'

_publ_section_title
;
 Fluxionality of [(Ph3P)3Rh(X)]: The Extreme Case of X = CF3
;
_journal_name_full 'Journal of the American Chemical Society'
_journal_page_first 4236
_journal_page_last 4238
_journal_paper_doi 10.1021/ja9005699
_journal_volume 131
_journal_year 2009
_chemical_formula_sum 'C40 H33 F O P2 Rh'
_chemical_formula_weight 713.51
_chemical_name_systematic
; 
 ? 
;
_space_group_IT_number 14
_symmetry_cell_setting monoclinic
_symmetry_space_group_name_Hall '-P 2ybc'
_symmetry_space_group_name_H-M 'P 1 21/c 1'
_atom_sites_solution_hydrogens geom
_atom_sites_solution_primary direct
_atom_sites_solution_secondary difmap
_audit_creation_method SHELXL-97
_cell_angle_alpha 90.00
_cell_angle_beta 114.692(6)
_cell_angle_gamma 90.00
_cell_formula_units_Z 4
_cell_length_a 11.4848(14)
_cell_length_b 18.012(2)
_cell_length_c 17.4575(17)
_cell_measurement_reflns_used 9761
_cell_measurement_temperature 293(2)
_cell_measurement_theta_max 28.28
_cell_measurement_theta_min 2.26
_cell_volume 3281.1(6)
_computing_cell_refinement 'Bruker SAINT'
_computing_data_collection 'Bruker APEX2'
_computing_data_reduction 'Bruker SAINT'
_computing_molecular_graphics 'Bruker SHELXTL'
_computing_publication_material 'Bruker SHELXTL'
_computing_structure_refinement 'SHELXL-97 (Sheldrick, 2008)'
_computing_structure_solution 'SHELXS-97 (Sheldrick, 2008)'
_diffrn_ambient_temperature 293(2)
_diffrn_measured_fraction_theta_full 0.999
_diffrn_measured_fraction_theta_max 0.999
_diffrn_measurement_device_type 'Bruker APEX-II CCD'
_diffrn_measurement_method '\f and \w scans'
_diffrn_radiation_monochromator graphite
_diffrn_radiation_source 'fine-focus sealed tube'
_diffrn_radiation_type MoK\a
_diffrn_radiation_wavelength 0.71073
_diffrn_reflns_av_R_equivalents 0.0532
_diffrn_reflns_av_sigmaI/netI 0.0363
_diffrn_reflns_limit_h_max 15
_diffrn_reflns_limit_h_min -15
_diffrn_reflns_limit_k_max 24
_diffrn_reflns_limit_k_min -23
_diffrn_reflns_limit_l_max 23
_diffrn_reflns_limit_l_min -23
_diffrn_reflns_number 49959
_diffrn_reflns_theta_full 28.30
_diffrn_reflns_theta_max 28.30
_diffrn_reflns_theta_min 1.71
_exptl_absorpt_coefficient_mu 0.655
_exptl_absorpt_correction_type none
_exptl_crystal_colour colourless
_exptl_crystal_density_diffrn 1.444
_exptl_crystal_density_meas ?
_exptl_crystal_density_method 'not measured'
_exptl_crystal_description prism
_exptl_crystal_F_000 1460
_exptl_crystal_size_max 0.20
_exptl_crystal_size_mid 0.12
_exptl_crystal_size_min 0.10
_refine_diff_density_max 0.509
_refine_diff_density_min -0.405
_refine_diff_density_rms 0.076
_refine_ls_extinction_method none
_refine_ls_goodness_of_fit_ref 1.043
_refine_ls_hydrogen_treatment riding
_refine_ls_matrix_type full
_refine_ls_number_parameters 406
_refine_ls_number_reflns 8159
_refine_ls_number_restraints 0
_refine_ls_restrained_S_all 1.043
_refine_ls_R_factor_all 0.0440
_refine_ls_R_factor_gt 0.0318
_refine_ls_shift/su_max 0.002
_refine_ls_shift/su_mean 0.000
_refine_ls_structure_factor_coef Fsqd
_refine_ls_weighting_details 'calc w=1/[\s^2^(Fo^2^)+(0.0342P)^2^+1.7050P] where P=(Fo^2^+2Fc^2^)/3'
_refine_ls_weighting_scheme calc
_refine_ls_wR_factor_gt 0.0745
_refine_ls_wR_factor_ref 0.0806
_reflns_number_gt 6603
_reflns_number_total 8159
_reflns_threshold_expression >2sigma(I)
_cod_data_source_file ja9005699_si_001_5.cif
_cod_data_source_block 08168
_cod_depositor_comments
;
The following automatic conversions were performed:

'_exptl_crystal_density_meas' value 'not measured' was changed to '?'
- the value is perceived as not measured.

Automatic conversion script
Id: cif_fix_values 3008 2015-01-20 13:52:24Z robertas 
;
_cod_database_code 4104109

loop_
_symmetry_equiv_pos_as_xyz
'x, y, z'
'-x, y+1/2, -z+1/2'
'-x, -y, -z'
'x, -y-1/2, z-1/2'

loop_
_atom_site_label
_atom_site_type_symbol
_atom_site_fract_x
_atom_site_fract_y
_atom_site_fract_z
_atom_site_U_iso_or_equiv
_atom_site_adp_type
_atom_site_occupancy
_atom_site_symmetry_multiplicity
_atom_site_calc_flag
_atom_site_refinement_flags
Rh1 Rh 0.756766(15) 0.166245(9) 0.215424(10) 0.01771(5) Uani 1 1 d .
P1 P 0.95233(5) 0.15679(3) 0.20526(3) 0.01611(11) Uani 1 1 d .
P2 P 0.55294(5) 0.17735(3) 0.21286(3) 0.01726(11) Uani 1 1 d .
F1 F 0.77587(13) 0.27594(7) 0.21072(10) 0.0393(4) Uani 1 1 d .
O1 O 0.72322(18) 0.00495(9) 0.22389(13) 0.0422(5) Uani 1 1 d .
C1 C 0.7391(2) 0.06763(13) 0.22030(15) 0.0267(5) Uani 1 1 d .
C2 C 1.05874(19) 0.23439(11) 0.25448(13) 0.0179(4) Uani 1 1 d .
C3 C 1.0862(2) 0.25134(12) 0.33816(14) 0.0232(5) Uani 1 1 d .
H3A H 1.0466 0.2249 0.3664 0.028 Uiso 1 1 calc R
C4 C 1.1720(2) 0.30710(12) 0.37929(15) 0.0276(5) Uani 1 1 d .
H4A H 1.1920 0.3170 0.4357 0.033 Uiso 1 1 calc R
C5 C 1.2287(2) 0.34855(12) 0.33687(16) 0.0288(5) Uani 1 1 d .
H5A H 1.2864 0.3861 0.3647 0.035 Uiso 1 1 calc R
C6 C 1.1988(2) 0.33364(12) 0.25301(16) 0.0275(5) Uani 1 1 d .
H6A H 1.2347 0.3621 0.2240 0.033 Uiso 1 1 calc R
C7 C 1.1154(2) 0.27638(11) 0.21210(14) 0.0231(5) Uani 1 1 d .
H7A H 1.0972 0.2659 0.1561 0.028 Uiso 1 1 calc R
C8 C 0.9274(2) 0.16118(11) 0.09502(13) 0.0188(4) Uani 1 1 d .
C9 C 0.8327(2) 0.20857(12) 0.04203(14) 0.0274(5) Uani 1 1 d .
H9A H 0.7830 0.2356 0.0627 0.033 Uiso 1 1 calc R
C10 C 0.8120(2) 0.21558(14) -0.04176(15) 0.0348(6) Uani 1 1 d .
H10A H 0.7494 0.2481 -0.0766 0.042 Uiso 1 1 calc R
C11 C 0.8830(2) 0.17491(13) -0.07411(15) 0.0306(5) Uani 1 1 d .
H11A H 0.8673 0.1791 -0.1307 0.037 Uiso 1 1 calc R
C12 C 0.9778(2) 0.12786(14) -0.02132(15) 0.0301(5) Uani 1 1 d .
H12A H 1.0263 0.1005 -0.0426 0.036 Uiso 1 1 calc R
C13 C 1.0010(2) 0.12118(12) 0.06283(14) 0.0242(5) Uani 1 1 d .
H13A H 1.0657 0.0899 0.0980 0.029 Uiso 1 1 calc R
C14 C 1.05432(19) 0.07515(11) 0.24663(13) 0.0172(4) Uani 1 1 d .
C15 C 1.1779(2) 0.08012(12) 0.31120(14) 0.0223(4) Uani 1 1 d .
H15A H 1.2114 0.1263 0.3333 0.027 Uiso 1 1 calc R
C16 C 1.2509(2) 0.01654(13) 0.34251(15) 0.0270(5) Uani 1 1 d .
H1 H 1.3329 0.0204 0.3855 0.032 Uiso 1 1 calc R
C17 C 1.2024(2) -0.05269(12) 0.31010(14) 0.0255(5) Uani 1 1 d .
H17A H 1.2515 -0.0951 0.3313 0.031 Uiso 1 1 calc R
C18 C 1.0801(2) -0.05834(12) 0.24588(14) 0.0235(5) Uani 1 1 d .
H18A H 1.0474 -0.1047 0.2238 0.028 Uiso 1 1 calc R
C19 C 1.0064(2) 0.00480(11) 0.21446(13) 0.0204(4) Uani 1 1 d .
H19A H 0.9243 0.0004 0.1716 0.024 Uiso 1 1 calc R
C20 C 0.4654(2) 0.26308(11) 0.16860(13) 0.0210(4) Uani 1 1 d .
C21 C 0.5230(2) 0.33140(12) 0.19957(16) 0.0292(5) Uani 1 1 d .
H21A H 0.6050 0.3330 0.2429 0.035 Uiso 1 1 calc R
C22 C 0.4582(3) 0.39707(13) 0.16602(18) 0.0356(6) Uani 1 1 d .
H22A H 0.4968 0.4424 0.1876 0.043 Uiso 1 1 calc R
C23 C 0.3372(3) 0.39558(13) 0.10099(17) 0.0350(6) Uani 1 1 d .
H23A H 0.2945 0.4397 0.0784 0.042 Uiso 1 1 calc R
C24 C 0.2801(3) 0.32825(14) 0.06964(16) 0.0377(6) Uani 1 1 d .
H24A H 0.1987 0.3270 0.0256 0.045 Uiso 1 1 calc R
C25 C 0.3432(2) 0.26239(13) 0.10338(15) 0.0298(5) Uani 1 1 d .
H25A H 0.3033 0.2173 0.0822 0.036 Uiso 1 1 calc R
C26 C 0.5480(2) 0.16814(11) 0.31572(13) 0.0201(4) Uani 1 1 d .
C27 C 0.4732(2) 0.21344(14) 0.34170(15) 0.0306(5) Uani 1 1 d .
H27A H 0.4209 0.2494 0.3052 0.037 Uiso 1 1 calc R
C28 C 0.4757(2) 0.20555(16) 0.42145(16) 0.0359(6) Uani 1 1 d .
H28A H 0.4252 0.2363 0.4380 0.043 Uiso 1 1 calc R
C29 C 0.5524(2) 0.15255(15) 0.47641(15) 0.0339(6) Uani 1 1 d .
H29A H 0.5546 0.1479 0.5300 0.041 Uiso 1 1 calc R
C30 C 0.6263(2) 0.10632(14) 0.45113(15) 0.0332(6) Uani 1 1 d .
H30A H 0.6773 0.0700 0.4876 0.040 Uiso 1 1 calc R
C31 C 0.6243(2) 0.11413(12) 0.37171(14) 0.0273(5) Uani 1 1 d .
H31A H 0.6744 0.0830 0.3554 0.033 Uiso 1 1 calc R
C32 C 0.4461(2) 0.10402(11) 0.14982(13) 0.0192(4) Uani 1 1 d .
C33 C 0.3681(2) 0.06346(13) 0.17782(15) 0.0258(5) Uani 1 1 d .
H33A H 0.3660 0.0752 0.2291 0.031 Uiso 1 1 calc R
C34 C 0.2933(2) 0.00552(13) 0.12954(16) 0.0325(5) Uani 1 1 d .
H34A H 0.2419 -0.0215 0.1488 0.039 Uiso 1 1 calc R
C35 C 0.2950(2) -0.01204(13) 0.05298(16) 0.0327(6) Uani 1 1 d .
H35A H 0.2453 -0.0510 0.0209 0.039 Uiso 1 1 calc R
C36 C 0.3711(2) 0.02855(13) 0.02412(15) 0.0285(5) Uani 1 1 d .
H36A H 0.3711 0.0173 -0.0279 0.034 Uiso 1 1 calc R
C37 C 0.4473(2) 0.08595(12) 0.07230(14) 0.0247(5) Uani 1 1 d .
H37A H 0.4992 0.1124 0.0530 0.030 Uiso 1 1 calc R
C38 C 0.9713(3) 0.0674(2) 0.5236(2) 0.0573(9) Uani 1 1 d .
H38A H 0.9520 0.1133 0.5398 0.069 Uiso 1 1 calc R
C39 C 1.0093(3) 0.0100(2) 0.57950(19) 0.0583(9) Uani 1 1 d .
H39A H 1.0154 0.0167 0.6339 0.070 Uiso 1 1 calc R
C40 C 0.9615(3) 0.0572(2) 0.4439(2) 0.0570(9) Uani 1 1 d .
H40A H 0.9348 0.0961 0.4054 0.068 Uiso 1 1 calc R

loop_
_atom_site_aniso_label
_atom_site_aniso_U_11
_atom_site_aniso_U_22
_atom_site_aniso_U_33
_atom_site_aniso_U_23
_atom_site_aniso_U_13
_atom_site_aniso_U_12
Rh1 0.01725(9) 0.01480(8) 0.02207(9) 0.00043(6) 0.00920(7) 0.00015(6)
P1 0.0157(3) 0.0152(2) 0.0178(3) 0.00072(19) 0.0074(2) 0.00044(19)
P2 0.0164(3) 0.0168(2) 0.0189(3) -0.00102(19) 0.0077(2) 0.00012(19)
F1 0.0337(8) 0.0147(6) 0.0762(12) 0.0020(6) 0.0295(8) 0.0001(5)
O1 0.0403(11) 0.0183(8) 0.0757(14) 0.0026(8) 0.0319(11) 0.0012(7)
C1 0.0213(12) 0.0239(11) 0.0386(14) 0.0011(9) 0.0161(10) 0.0028(9)
C2 0.0147(10) 0.0162(9) 0.0218(11) 0.0002(8) 0.0065(8) 0.0022(7)
C3 0.0277(12) 0.0213(10) 0.0210(11) 0.0012(8) 0.0106(9) 0.0026(9)
C4 0.0298(13) 0.0248(11) 0.0214(11) -0.0023(9) 0.0038(10) 0.0052(9)
C5 0.0241(12) 0.0194(10) 0.0359(13) -0.0061(9) 0.0056(10) -0.0037(9)
C6 0.0269(12) 0.0213(11) 0.0350(13) 0.0007(9) 0.0137(10) -0.0038(9)
C7 0.0254(12) 0.0214(10) 0.0241(11) -0.0009(8) 0.0119(10) -0.0018(9)
C8 0.0193(10) 0.0180(9) 0.0188(10) 0.0004(8) 0.0076(8) -0.0029(8)
C9 0.0285(12) 0.0270(11) 0.0250(12) 0.0023(9) 0.0093(10) 0.0083(9)
C10 0.0361(14) 0.0363(13) 0.0244(13) 0.0092(10) 0.0050(11) 0.0096(11)
C11 0.0378(14) 0.0354(13) 0.0172(11) 0.0030(9) 0.0100(10) -0.0054(11)
C12 0.0330(14) 0.0350(13) 0.0286(13) 0.0001(10) 0.0191(11) 0.0006(10)
C13 0.0225(11) 0.0280(11) 0.0231(11) 0.0022(9) 0.0106(9) 0.0020(9)
C14 0.0187(10) 0.0168(9) 0.0181(10) 0.0019(8) 0.0097(8) 0.0022(8)
C15 0.0212(11) 0.0193(10) 0.0246(11) -0.0013(8) 0.0078(9) 0.0001(8)
C16 0.0212(11) 0.0298(12) 0.0260(12) 0.0040(9) 0.0058(10) 0.0043(9)
C17 0.0292(12) 0.0213(10) 0.0289(12) 0.0060(9) 0.0149(10) 0.0071(9)
C18 0.0299(12) 0.0172(10) 0.0288(12) -0.0027(8) 0.0177(10) -0.0016(9)
C19 0.0187(10) 0.0216(10) 0.0220(11) -0.0002(8) 0.0097(9) 0.0004(8)
C20 0.0255(11) 0.0199(10) 0.0214(11) 0.0014(8) 0.0137(9) 0.0036(8)
C21 0.0234(12) 0.0234(11) 0.0410(14) 0.0000(10) 0.0138(11) 0.0005(9)
C22 0.0381(15) 0.0196(11) 0.0560(17) -0.0017(11) 0.0264(14) -0.0007(10)
C23 0.0442(16) 0.0261(12) 0.0399(15) 0.0090(10) 0.0227(13) 0.0155(11)
C24 0.0393(15) 0.0381(14) 0.0254(13) -0.0003(11) 0.0034(11) 0.0139(12)
C25 0.0316(13) 0.0248(11) 0.0256(12) -0.0041(9) 0.0047(10) 0.0067(10)
C26 0.0177(10) 0.0235(10) 0.0194(10) -0.0016(8) 0.0079(8) -0.0027(8)
C27 0.0253(13) 0.0417(14) 0.0240(12) 0.0023(10) 0.0094(10) 0.0115(10)
C28 0.0287(13) 0.0554(17) 0.0283(13) -0.0011(12) 0.0165(11) 0.0131(12)
C29 0.0344(14) 0.0502(16) 0.0206(12) 0.0023(11) 0.0149(11) 0.0008(12)
C30 0.0381(15) 0.0345(13) 0.0274(13) 0.0100(10) 0.0140(11) 0.0073(11)
C31 0.0319(13) 0.0254(11) 0.0264(12) 0.0014(9) 0.0141(10) 0.0059(9)
C32 0.0185(10) 0.0164(9) 0.0205(10) -0.0011(8) 0.0059(9) -0.0004(8)
C33 0.0234(12) 0.0301(12) 0.0254(12) -0.0031(9) 0.0115(10) -0.0058(9)
C34 0.0297(13) 0.0312(12) 0.0378(14) -0.0029(11) 0.0152(11) -0.0115(10)
C35 0.0318(14) 0.0259(12) 0.0335(14) -0.0076(10) 0.0068(11) -0.0066(10)
C36 0.0325(13) 0.0277(11) 0.0229(12) -0.0047(9) 0.0091(10) 0.0018(10)
C37 0.0275(12) 0.0234(11) 0.0243(11) 0.0005(9) 0.0119(10) -0.0010(9)
C38 0.0342(17) 0.061(2) 0.069(2) -0.0192(18) 0.0140(16) 0.0002(15)
C39 0.0422(18) 0.110(3) 0.0277(15) -0.0074(18) 0.0192(14) -0.0094(19)
C40 0.0346(17) 0.071(2) 0.052(2) 0.0272(18) 0.0047(15) -0.0081(16)

loop_
_atom_type_symbol
_atom_type_description
_atom_type_scat_dispersion_real
_atom_type_scat_dispersion_imag
_atom_type_scat_source
C C 0.0033 0.0016 'International Tables Vol C Tables 4.2.6.8 and 6.1.1.4'
H H 0.0000 0.0000 'International Tables Vol C Tables 4.2.6.8 and 6.1.1.4'
F F 0.0171 0.0103 'International Tables Vol C Tables 4.2.6.8 and 6.1.1.4'
O O 0.0106 0.0060 'International Tables Vol C Tables 4.2.6.8 and 6.1.1.4'
P P 0.1023 0.0942 'International Tables Vol C Tables 4.2.6.8 and 6.1.1.4'
Rh Rh -1.1178 0.9187 'International Tables Vol C Tables 4.2.6.8 and 6.1.1.4'

loop_
_geom_angle_atom_site_label_1
_geom_angle_atom_site_label_2
_geom_angle_atom_site_label_3
_geom_angle
_geom_angle_site_symmetry_3
C1 Rh1 F1 179.55(9) .
C1 Rh1 P2 87.33(7) .
F1 Rh1 P2 92.36(4) .
C1 Rh1 P1 93.60(7) .
F1 Rh1 P1 86.74(4) .
P2 Rh1 P1 174.983(19) .
C2 P1 C8 104.08(9) .
C2 P1 C14 103.78(9) .
C8 P1 C14 104.09(9) .
C2 P1 Rh1 112.73(7) .
C8 P1 Rh1 110.21(7) .
C14 P1 Rh1 120.44(7) .
C32 P2 C26 103.75(10) .
C32 P2 C20 104.12(10) .
C26 P2 C20 104.76(10) .
C32 P2 Rh1 111.48(7) .
C26 P2 Rh1 114.61(7) .
C20 P2 Rh1 116.80(7) .
O1 C1 Rh1 177.1(2) .
C3 C2 C7 119.06(19) .
C3 C2 P1 118.48(16) .
C7 C2 P1 122.44(16) .
C4 C3 C2 120.3(2) .
C3 C4 C5 120.3(2) .
C6 C5 C4 119.7(2) .
C5 C6 C7 120.2(2) .
C6 C7 C2 120.3(2) .
C9 C8 C13 119.2(2) .
C9 C8 P1 117.58(16) .
C13 C8 P1 123.23(16) .
C10 C9 C8 120.0(2) .
C11 C10 C9 120.9(2) .
C10 C11 C12 119.2(2) .
C11 C12 C13 120.6(2) .
C12 C13 C8 120.1(2) .
C15 C14 C19 118.50(18) .
C15 C14 P1 122.23(15) .
C19 C14 P1 119.25(16) .
C16 C15 C14 120.4(2) .
C17 C16 C15 120.5(2) .
C16 C17 C18 119.6(2) .
C19 C18 C17 120.3(2) .
C18 C19 C14 120.7(2) .
C25 C20 C21 118.6(2) .
C25 C20 P2 121.83(17) .
C21 C20 P2 119.58(17) .
C22 C21 C20 120.3(2) .
C23 C22 C21 120.5(2) .
C24 C23 C22 119.5(2) .
C23 C24 C25 120.4(2) .
C24 C25 C20 120.7(2) .
C27 C26 C31 118.2(2) .
C27 C26 P2 122.95(17) .
C31 C26 P2 118.85(16) .
C28 C27 C26 120.7(2) .
C29 C28 C27 120.5(2) .
C28 C29 C30 119.5(2) .
C31 C30 C29 120.1(2) .
C30 C31 C26 120.9(2) .
C33 C32 C37 119.04(19) .
C33 C32 P2 122.45(17) .
C37 C32 P2 118.44(16) .
C34 C33 C32 120.4(2) .
C35 C34 C33 120.2(2) .
C34 C35 C36 119.8(2) .
C35 C36 C37 120.4(2) .
C36 C37 C32 120.1(2) .
C40 C38 C39 119.7(3) .
C38 C39 C40 120.3(3) 3_756
C38 C40 C39 120.0(3) 3_756

loop_
_geom_bond_atom_site_label_1
_geom_bond_atom_site_label_2
_geom_bond_distance
_geom_bond_site_symmetry_2
Rh1 C1 1.794(2) .
Rh1 F1 1.9935(13) .
Rh1 P2 2.3312(6) .
Rh1 P1 2.3320(6) .
P1 C2 1.819(2) .
P1 C8 1.825(2) .
P1 C14 1.830(2) .
P2 C32 1.826(2) .
P2 C26 1.828(2) .
P2 C20 1.828(2) .
O1 C1 1.150(3) .
C2 C3 1.393(3) .
C2 C7 1.395(3) .
C3 C4 1.380(3) .
C4 C5 1.390(3) .
C5 C6 1.383(3) .
C6 C7 1.385(3) .
C8 C9 1.389(3) .
C8 C13 1.394(3) .
C9 C10 1.386(3) .
C10 C11 1.380(4) .
C11 C12 1.384(3) .
C12 C13 1.384(3) .
C14 C15 1.399(3) .
C14 C19 1.402(3) .
C15 C16 1.389(3) .
C16 C17 1.386(3) .
C17 C18 1.387(3) .
C18 C19 1.387(3) .
C20 C25 1.390(3) .
C20 C21 1.394(3) .
C21 C22 1.390(3) .
C22 C23 1.379(4) .
C23 C24 1.379(4) .
C24 C25 1.387(3) .
C26 C27 1.391(3) .
C26 C31 1.398(3) .
C27 C28 1.388(3) .
C28 C29 1.379(4) .
C29 C30 1.386(3) .
C30 C31 1.384(3) .
C32 C33 1.393(3) .
C32 C37 1.397(3) .
C33 C34 1.390(3) .
C34 C35 1.382(3) .
C35 C36 1.385(3) .
C36 C37 1.388(3) .
C38 C40 1.360(5) .
C38 C39 1.362(5) .
C39 C40 1.365(5) 3_756
C40 C39 1.365(5) 3_756

loop_
_geom_torsion_atom_site_label_1
_geom_torsion_atom_site_label_2
_geom_torsion_atom_site_label_3
_geom_torsion_atom_site_label_4
_geom_torsion
_geom_torsion_site_symmetry_4
C1 Rh1 P1 C2 -148.07(11) .
F1 Rh1 P1 C2 31.63(9) .
P2 Rh1 P1 C2 111.4(2) .
C1 Rh1 P1 C8 96.14(10) .
F1 Rh1 P1 C8 -84.17(8) .
P2 Rh1 P1 C8 -4.4(2) .
C1 Rh1 P1 C14 -25.00(11) .
F1 Rh1 P1 C14 154.69(9) .
P2 Rh1 P1 C14 -125.6(2) .
C1 Rh1 P2 C32 -38.10(11) .
F1 Rh1 P2 C32 142.23(9) .
P1 Rh1 P2 C32 62.7(2) .
C1 Rh1 P2 C26 79.37(11) .
F1 Rh1 P2 C26 -100.30(9) .
P1 Rh1 P2 C26 -180(59) .
C1 Rh1 P2 C20 -157.60(11) .
F1 Rh1 P2 C20 22.74(9) .
P1 Rh1 P2 C20 -56.8(2) .
F1 Rh1 C1 O1 38(16) .
P2 Rh1 C1 O1 -9(5) .
P1 Rh1 C1 O1 176(100) .
C8 P1 C2 C3 173.42(16) .
C14 P1 C2 C3 -77.92(18) .
Rh1 P1 C2 C3 54.01(18) .
C8 P1 C2 C7 -7.8(2) .
C14 P1 C2 C7 100.80(18) .
Rh1 P1 C2 C7 -127.27(16) .
C7 C2 C3 C4 -2.4(3) .
P1 C2 C3 C4 176.40(17) .
C2 C3 C4 C5 2.1(3) .
C3 C4 C5 C6 0.0(3) .
C4 C5 C6 C7 -1.7(3) .
C5 C6 C7 C2 1.5(3) .
C3 C2 C7 C6 0.6(3) .
P1 C2 C7 C6 -178.12(17) .
C2 P1 C8 C9 -84.31(18) .
C14 P1 C8 C9 167.27(17) .
Rh1 P1 C8 C9 36.80(18) .
C2 P1 C8 C13 93.79(19) .
C14 P1 C8 C13 -14.6(2) .
Rh1 P1 C8 C13 -145.09(17) .
C13 C8 C9 C10 0.1(3) .
P1 C8 C9 C10 178.28(19) .
C8 C9 C10 C11 1.2(4) .
C9 C10 C11 C12 -1.4(4) .
C10 C11 C12 C13 0.3(4) .
C11 C12 C13 C8 0.9(4) .
C9 C8 C13 C12 -1.1(3) .
P1 C8 C13 C12 -179.23(17) .
C2 P1 C14 C15 8.7(2) .
C8 P1 C14 C15 117.30(18) .
Rh1 P1 C14 C15 -118.60(16) .
C2 P1 C14 C19 -173.14(16) .
C8 P1 C14 C19 -64.50(18) .
Rh1 P1 C14 C19 59.60(18) .
C19 C14 C15 C16 -0.1(3) .
P1 C14 C15 C16 178.15(17) .
C14 C15 C16 C17 0.1(3) .
C15 C16 C17 C18 0.1(3) .
C16 C17 C18 C19 -0.3(3) .
C17 C18 C19 C14 0.4(3) .
C15 C14 C19 C18 -0.2(3) .
P1 C14 C19 C18 -178.45(16) .
C32 P2 C20 C25 2.1(2) .
C26 P2 C20 C25 -106.6(2) .
Rh1 P2 C20 C25 125.45(18) .
C32 P2 C20 C21 -176.69(18) .
C26 P2 C20 C21 74.7(2) .
Rh1 P2 C20 C21 -53.3(2) .
C25 C20 C21 C22 0.5(4) .
P2 C20 C21 C22 179.37(19) .
C20 C21 C22 C23 -0.9(4) .
C21 C22 C23 C24 0.5(4) .
C22 C23 C24 C25 0.3(4) .
C23 C24 C25 C20 -0.7(4) .
C21 C20 C25 C24 0.3(4) .
P2 C20 C25 C24 -178.5(2) .
C32 P2 C26 C27 -99.9(2) .
C20 P2 C26 C27 9.0(2) .
Rh1 P2 C26 C27 138.31(18) .
C32 P2 C26 C31 81.24(19) .
C20 P2 C26 C31 -169.84(17) .
Rh1 P2 C26 C31 -40.54(19) .
C31 C26 C27 C28 0.7(4) .
P2 C26 C27 C28 -178.1(2) .
C26 C27 C28 C29 -0.1(4) .
C27 C28 C29 C30 -0.8(4) .
C28 C29 C30 C31 0.9(4) .
C29 C30 C31 C26 -0.3(4) .
C27 C26 C31 C30 -0.6(3) .
P2 C26 C31 C30 178.33(19) .
C26 P2 C32 C33 9.6(2) .
C20 P2 C32 C33 -99.83(19) .
Rh1 P2 C32 C33 133.40(17) .
C26 P2 C32 C37 -167.53(17) .
C20 P2 C32 C37 83.08(18) .
Rh1 P2 C32 C37 -43.69(18) .
C37 C32 C33 C34 0.5(3) .
P2 C32 C33 C34 -176.59(18) .
C32 C33 C34 C35 -0.4(4) .
C33 C34 C35 C36 -0.4(4) .
C34 C35 C36 C37 1.1(4) .
C35 C36 C37 C32 -1.1(3) .
C33 C32 C37 C36 0.3(3) .
P2 C32 C37 C36 177.48(17) .
C40 C38 C39 C40 0.5(5) 3_756
C39 C38 C40 C39 -0.5(5) 3_756
